data_8105801
loop_
_publ_author_name
'Yerima, Iliya B.'
'Zamisa, Sizwe J.'
'Bala, Muhammad D.'

_publ_section_title
;
 Crystal structure of
 4-tert-butyl-1-(2,6-dimethylphenyl)-1H-1,2,3-triazole, C14H19N3
;
_journal_issue 4
_journal_name_full 'Zeitschrift f\"ur Kristallographie - New Crystal Structures'
_journal_page_first 625
_journal_page_last 627
_journal_paper_doi 10.1515/ncrs-2018-0574
_journal_volume 234
_journal_year 2019
_chemical_formula_moiety 'C14 H19 N3'
_chemical_formula_sum 'C14 H19 N3'
_chemical_formula_weight 229.32
_space_group_crystal_system orthorhombic
_space_group_IT_number 29
_space_group_name_Hall 'P 2c -2ac'
_space_group_name_H-M_alt 'P c a 21'
_atom_sites_solution_hydrogens geom
_cell_angle_alpha 90
_cell_angle_beta 90
_cell_angle_gamma 90
_cell_formula_units_Z 8
_cell_length_a 22.2821(8)
_cell_length_b 10.8464(4)
_cell_length_c 10.8509(4)
_cell_measurement_reflns_used 9966
_cell_measurement_temperature 100(2)
_cell_measurement_theta_max 28.21
_cell_measurement_theta_min 2.62
_cell_volume 2622.45(17)
_computing_cell_refinement 'SAINT-plus (Bruker, 2008)'
_computing_data_collection 'APEX2 (Bruker, 2008)'
_computing_data_reduction 'SAINT-Plus and XPREP (Bruker, 2008)'
_computing_molecular_graphics 'Olex2 (Dolomanov et al., 2009)'
_computing_publication_material 'Olex2 (Dolomanov et al., 2009)'
_computing_structure_refinement 'ShelXL (Sheldrick, 2015)'
_computing_structure_solution 'SHELXS (Sheldrick, 2008)'
_diffrn_ambient_temperature 100.15
_diffrn_measured_fraction_theta_full 1.000
_diffrn_measured_fraction_theta_max 0.999
_diffrn_measurement_device_type 'Bruker APEX-II CCD'
_diffrn_measurement_method '\f and \w scans'
_diffrn_radiation_type MoK\a
_diffrn_radiation_wavelength 0.71073
_diffrn_reflns_av_R_equivalents 0.0247
_diffrn_reflns_av_unetI/netI 0.0113
_diffrn_reflns_Laue_measured_fraction_full 0.999
_diffrn_reflns_Laue_measured_fraction_max 0.999
_diffrn_reflns_limit_h_max 28
_diffrn_reflns_limit_h_min -27
_diffrn_reflns_limit_k_max 14
_diffrn_reflns_limit_k_min -14
_diffrn_reflns_limit_l_max 14
_diffrn_reflns_limit_l_min -13
_diffrn_reflns_number 72736
_diffrn_reflns_point_group_measured_fraction_full 0.998
_diffrn_reflns_point_group_measured_fraction_max 0.994
_diffrn_reflns_theta_full 25.242
_diffrn_reflns_theta_max 27.496
_diffrn_reflns_theta_min 2.620
_exptl_absorpt_coefficient_mu 0.071
_exptl_absorpt_correction_T_max 0.995
_exptl_absorpt_correction_T_min 0.961
_exptl_absorpt_correction_type multi-scan
_exptl_absorpt_process_details 'SADABS (Bruker, 2012)'
_exptl_crystal_colour colourless
_exptl_crystal_colour_primary colourless
_exptl_crystal_density_diffrn 1.162
_exptl_crystal_description block
_exptl_crystal_F_000 992
_exptl_crystal_size_max 0.44
_exptl_crystal_size_mid 0.26
_exptl_crystal_size_min 0.25
_refine_diff_density_max 0.276
_refine_diff_density_min -0.202
_refine_diff_density_rms 0.038
_refine_ls_extinction_coef .
_refine_ls_extinction_method none
_refine_ls_goodness_of_fit_ref 1.040
_refine_ls_hydrogen_treatment constr
_refine_ls_matrix_type full
_refine_ls_number_parameters 311
_refine_ls_number_reflns 5979
_refine_ls_number_restraints 1
_refine_ls_restrained_S_all 1.039
_refine_ls_R_factor_all 0.0331
_refine_ls_R_factor_gt 0.0318
_refine_ls_shift/su_max 0.007
_refine_ls_shift/su_mean 0.000
_refine_ls_structure_factor_coef Fsqd
_refine_ls_weighting_details 'w=1/[\s^2^(Fo^2^)+(0.0551P)^2^+0.4612P] where P=(Fo^2^+2Fc^2^)/3'
_refine_ls_weighting_scheme calc
_refine_ls_wR_factor_gt 0.0853
_refine_ls_wR_factor_ref 0.0865
_reflns_Friedel_coverage 0.887
_reflns_Friedel_fraction_full 0.998
_reflns_Friedel_fraction_max 0.989
_reflns_number_gt 5773
_reflns_number_total 5979
_reflns_threshold_expression 'I > 2\s(I)'
_cod_data_source_file suppl_ncrs-2018-0574_suppl.cif
_cod_data_source_block tbutyltriazole
_cod_database_code 8105801
_shelx_space_group_comment
;
The symmetry employed for this shelxl refinement is uniquely defined
by the following loop, which should always be used as a source of
symmetry information in preference to the above space-group names.
They are only intended as comments.
;
_shelx_estimated_absorpt_t_max 0.983
_shelx_estimated_absorpt_t_min 0.970
_olex2_refinement_description
;
1. Fixed Uiso
 At 1.2 times of:
  All C(H) groups
 At 1.5 times of:
  All C(H,H,H) groups
2.a Me refined with riding coordinates:
 C12(H12A,H12B,H12C), C14(H14A,H14B,H14C), C15(H15A,H15B,H15C), C28(H28A,H28B,
 H28C), C29(H29A,H29B,H29C), C30(H30A,H30B,H30C)
2.b Aromatic/amide H refined with riding coordinates:
 C3(H3), C4(H4), C5(H5), C9(H9), C18(H18), C19(H19), C20(H20), C24(H24)
2.c Idealised Me refined as rotating group:
 C7(H7A,H7B,H7C), C8(H8A,H8B,H8C), C22(H22A,H22B,H22C), C23(H23A,H23B,H23C)
;
_olex2_submission_special_instructions 'No special instructions were received'

loop_
_space_group_symop_operation_xyz
'x, y, z'
'-x, -y, z+1/2'
'x+1/2, -y, z'
'-x+1/2, y, z+1/2'

loop_
_atom_site_label
_atom_site_type_symbol
_atom_site_fract_x
_atom_site_fract_y
_atom_site_fract_z
_atom_site_U_iso_or_equiv
_atom_site_adp_type
_atom_site_occupancy
_atom_site_site_symmetry_order
_atom_site_calc_flag
_atom_site_refinement_flags_posn
_atom_site_refinement_flags_adp
_atom_site_refinement_flags_occupancy
_atom_site_disorder_assembly
_atom_site_disorder_group
C1 C 0.70307(7) 0.38396(14) 0.43648(14) 0.0153(3) Uani 1 1 d . . . . .
C2 C 0.75697(7) 0.42424(14) 0.38431(15) 0.0181(3) Uani 1 1 d . . . . .
C3 C 0.81006(7) 0.37433(16) 0.43103(16) 0.0217(3) Uani 1 1 d . . . . .
H3 H 0.847534 0.400505 0.398486 0.026 Uiso 1 1 calc R . . . .
C4 C 0.80877(8) 0.28688(15) 0.52451(16) 0.0209(3) Uani 1 1 d . . . . .
H4 H 0.845282 0.253377 0.554884 0.025 Uiso 1 1 calc R . . . .
C5 C 0.75470(7) 0.24828(14) 0.57362(16) 0.0191(3) Uani 1 1 d . . . . .
H5 H 0.754479 0.188168 0.637296 0.023 Uiso 1 1 calc R . . . .
C6 C 0.70054(7) 0.29626(15) 0.53110(15) 0.0169(3) Uani 1 1 d . . . . .
C7 C 0.64183(8) 0.25353(17) 0.58471(18) 0.0268(4) Uani 1 1 d . . . . .
H7A H 0.649477 0.191681 0.648647 0.040 Uiso 1 1 calc GR . . . .
H7B H 0.617114 0.217135 0.519466 0.040 Uiso 1 1 calc GR . . . .
H7C H 0.620667 0.323962 0.620934 0.040 Uiso 1 1 calc GR . . . .
C8 C 0.75829(8) 0.51641(16) 0.28038(17) 0.0236(3) Uani 1 1 d . . . . .
H8A H 0.799164 0.522335 0.247580 0.035 Uiso 1 1 calc GR . . . .
H8B H 0.745587 0.597269 0.311116 0.035 Uiso 1 1 calc GR . . . .
H8C H 0.730970 0.489565 0.214887 0.035 Uiso 1 1 calc GR . . . .
C9 C 0.60965(7) 0.38343(14) 0.30650(15) 0.0163(3) Uani 1 1 d . . . . .
H9 H 0.610986 0.302391 0.273389 0.020 Uiso 1 1 calc R . . . .
C10 C 0.56838(7) 0.47402(14) 0.28144(14) 0.0143(3) Uani 1 1 d . . . . .
C11 C 0.51467(7) 0.47172(14) 0.19617(15) 0.0157(3) Uani 1 1 d . . . . .
C12 C 0.51446(7) 0.58739(15) 0.11468(16) 0.0208(3) Uani 1 1 d . . . . .
H12A H 0.479566 0.585237 0.059752 0.031 Uiso 1 1 calc R . . . .
H12B H 0.512382 0.661013 0.166865 0.031 Uiso 1 1 calc R . . . .
H12C H 0.551300 0.589776 0.065405 0.031 Uiso 1 1 calc R . . . .
C14 C 0.45680(7) 0.46738(18) 0.27213(17) 0.0256(4) Uani 1 1 d . . . . .
H14A H 0.422132 0.465898 0.216583 0.038 Uiso 1 1 calc R . . . .
H14B H 0.456675 0.392995 0.323397 0.038 Uiso 1 1 calc R . . . .
H14C H 0.454563 0.540467 0.325029 0.038 Uiso 1 1 calc R . . . .
C15 C 0.51814(8) 0.35765(15) 0.11334(17) 0.0220(3) Uani 1 1 d . . . . .
H15A H 0.483362 0.356081 0.058071 0.033 Uiso 1 1 calc R . . . .
H15B H 0.555082 0.360666 0.064420 0.033 Uiso 1 1 calc R . . . .
H15C H 0.518192 0.283194 0.164502 0.033 Uiso 1 1 calc R . . . .
C16 C 0.71746(7) 0.87876(15) 0.20703(15) 0.0160(3) Uani 1 1 d . . . . .
C17 C 0.76986(7) 0.92056(15) 0.26432(16) 0.0201(3) Uani 1 1 d . . . . .
C18 C 0.82418(8) 0.87134(16) 0.22288(18) 0.0245(4) Uani 1 1 d . . . . .
H18 H 0.860739 0.898255 0.259025 0.029 Uiso 1 1 calc R . . . .
C19 C 0.82554(8) 0.78391(16) 0.12989(17) 0.0236(4) Uani 1 1 d . . . . .
H19 H 0.862911 0.751458 0.103002 0.028 Uiso 1 1 calc R . . . .
C20 C 0.77282(7) 0.74349(15) 0.07588(16) 0.0204(3) Uani 1 1 d . . . . .
H20 H 0.774318 0.683305 0.012346 0.025 Uiso 1 1 calc R . . . .
C21 C 0.71747(7) 0.79031(14) 0.11387(15) 0.0176(3) Uani 1 1 d . . . . .
C22 C 0.66043(8) 0.74362(18) 0.05665(18) 0.0274(4) Uani 1 1 d . . . . .
H22A H 0.632178 0.812152 0.046687 0.041 Uiso 1 1 calc GR . . . .
H22B H 0.642598 0.680660 0.110074 0.041 Uiso 1 1 calc GR . . . .
H22C H 0.669308 0.707612 -0.024154 0.041 Uiso 1 1 calc GR . . . .
C23 C 0.76827(8) 1.01344(17) 0.36751(18) 0.0265(4) Uani 1 1 d . . . . .
H23A H 0.758927 1.095102 0.333969 0.040 Uiso 1 1 calc GR . . . .
H23B H 0.807464 1.015846 0.408408 0.040 Uiso 1 1 calc GR . . . .
H23C H 0.737372 0.989778 0.427288 0.040 Uiso 1 1 calc GR . . . .
C24 C 0.61704(7) 0.88303(14) 0.31517(15) 0.0170(3) Uani 1 1 d . . . . .
H24 H 0.615105 0.801986 0.348126 0.020 Uiso 1 1 calc R . . . .
C25 C 0.57548(7) 0.97587(14) 0.32809(14) 0.0149(3) Uani 1 1 d . . . . .
C27 C 0.51724(7) 0.97660(14) 0.39987(15) 0.0159(3) Uani 1 1 d . . . . .
C28 C 0.48538(7) 1.10062(16) 0.38487(17) 0.0225(3) Uani 1 1 d . . . . .
H28A H 0.447791 1.099795 0.431762 0.034 Uiso 1 1 calc R . . . .
H28B H 0.511319 1.166726 0.415733 0.034 Uiso 1 1 calc R . . . .
H28C H 0.476612 1.114790 0.297509 0.034 Uiso 1 1 calc R . . . .
C29 C 0.53173(8) 0.95632(16) 0.53691(15) 0.0210(3) Uani 1 1 d . . . . .
H29A H 0.494408 0.956556 0.584708 0.031 Uiso 1 1 calc R . . . .
H29B H 0.552024 0.876839 0.547238 0.031 Uiso 1 1 calc R . . . .
H29C H 0.557979 1.022655 0.566136 0.031 Uiso 1 1 calc R . . . .
C30 C 0.47648(7) 0.87174(16) 0.35522(16) 0.0221(3) Uani 1 1 d . . . . .
H30A H 0.438885 0.872816 0.402090 0.033 Uiso 1 1 calc R . . . .
H30B H 0.467739 0.882880 0.267407 0.033 Uiso 1 1 calc R . . . .
H30C H 0.496764 0.792545 0.367634 0.033 Uiso 1 1 calc R . . . .
N1 N 0.64796(6) 0.43451(12) 0.38848(12) 0.0158(3) Uani 1 1 d . . . . .
N2 N 0.63172(6) 0.55171(13) 0.41429(13) 0.0190(3) Uani 1 1 d . . . . .
N3 N 0.58322(6) 0.57529(12) 0.34949(13) 0.0181(3) Uani 1 1 d . . . . .
N4 N 0.66117(6) 0.93211(12) 0.24546(13) 0.0166(3) Uani 1 1 d . . . . .
N5 N 0.64846(6) 1.04973(13) 0.21523(15) 0.0232(3) Uani 1 1 d . . . . .
N6 N 0.59617(6) 1.07586(12) 0.26556(15) 0.0210(3) Uani 1 1 d . . . . .

loop_
_atom_site_aniso_label
_atom_site_aniso_U_11
_atom_site_aniso_U_22
_atom_site_aniso_U_33
_atom_site_aniso_U_23
_atom_site_aniso_U_13
_atom_site_aniso_U_12
C1 0.0149(7) 0.0142(7) 0.0169(7) -0.0017(6) -0.0048(6) 0.0017(5)
C2 0.0196(7) 0.0169(7) 0.0177(8) 0.0007(6) -0.0020(6) -0.0012(6)
C3 0.0150(7) 0.0245(8) 0.0256(8) 0.0005(7) -0.0002(6) -0.0010(6)
C4 0.0172(7) 0.0215(8) 0.0239(8) -0.0010(7) -0.0062(6) 0.0030(6)
C5 0.0219(8) 0.0173(7) 0.0181(7) 0.0018(6) -0.0042(6) 0.0019(6)
C6 0.0175(7) 0.0155(7) 0.0178(7) -0.0006(6) -0.0018(6) -0.0011(6)
C7 0.0192(8) 0.0296(9) 0.0315(9) 0.0112(8) 0.0007(7) -0.0013(7)
C8 0.0246(8) 0.0239(8) 0.0224(8) 0.0056(7) 0.0016(7) 0.0006(6)
C9 0.0179(7) 0.0148(7) 0.0161(7) -0.0017(6) -0.0022(6) 0.0000(5)
C10 0.0150(6) 0.0138(7) 0.0142(7) 0.0001(5) 0.0007(6) -0.0008(5)
C11 0.0142(7) 0.0166(7) 0.0163(7) -0.0007(6) -0.0027(6) 0.0000(5)
C12 0.0219(8) 0.0193(7) 0.0213(8) 0.0024(7) -0.0067(6) 0.0011(6)
C14 0.0153(7) 0.0396(10) 0.0220(8) 0.0004(7) 0.0000(6) -0.0013(6)
C15 0.0248(8) 0.0184(7) 0.0229(8) -0.0040(7) -0.0091(6) 0.0015(6)
C16 0.0142(7) 0.0156(7) 0.0181(7) 0.0042(6) 0.0038(5) 0.0019(5)
C17 0.0196(8) 0.0193(7) 0.0213(8) 0.0019(6) 0.0006(6) -0.0007(6)
C18 0.0152(7) 0.0267(9) 0.0317(9) 0.0013(7) -0.0014(6) -0.0021(6)
C19 0.0170(7) 0.0240(8) 0.0300(9) 0.0044(7) 0.0067(7) 0.0045(6)
C20 0.0222(8) 0.0184(8) 0.0206(8) 0.0008(6) 0.0056(6) 0.0020(6)
C21 0.0182(7) 0.0169(7) 0.0178(7) 0.0034(6) 0.0019(6) 0.0001(6)
C22 0.0214(8) 0.0308(10) 0.0300(9) -0.0075(7) -0.0030(7) 0.0000(7)
C23 0.0292(9) 0.0243(9) 0.0260(9) -0.0038(7) -0.0037(7) -0.0012(7)
C24 0.0193(7) 0.0149(7) 0.0168(7) 0.0018(6) 0.0047(6) 0.0005(6)
C25 0.0162(7) 0.0141(7) 0.0143(7) 0.0001(6) -0.0004(5) 0.0005(5)
C27 0.0156(7) 0.0166(7) 0.0154(7) 0.0004(6) 0.0022(6) 0.0009(5)
C28 0.0196(7) 0.0227(8) 0.0252(8) 0.0018(7) 0.0064(6) 0.0055(6)
C29 0.0212(7) 0.0264(8) 0.0153(7) 0.0024(6) 0.0023(6) -0.0016(6)
C30 0.0198(7) 0.0247(8) 0.0219(8) 0.0006(6) 0.0008(6) -0.0052(6)
N1 0.0163(6) 0.0133(6) 0.0177(6) 0.0004(5) -0.0035(5) 0.0006(5)
N2 0.0206(6) 0.0141(6) 0.0223(7) -0.0034(5) -0.0046(5) 0.0014(5)
N3 0.0182(6) 0.0157(6) 0.0204(7) -0.0015(5) -0.0034(5) 0.0002(5)
N4 0.0167(6) 0.0134(6) 0.0195(7) 0.0022(5) 0.0029(5) 0.0006(5)
N5 0.0202(7) 0.0166(7) 0.0328(8) 0.0061(6) 0.0076(6) 0.0027(5)
N6 0.0185(6) 0.0161(6) 0.0284(7) 0.0049(6) 0.0065(5) 0.0017(5)

loop_
_atom_type_symbol
_atom_type_description
_atom_type_scat_dispersion_real
_atom_type_scat_dispersion_imag
_atom_type_scat_source
C C 0.0033 0.0016 'International Tables Vol C Tables 4.2.6.8 and 6.1.1.4'
H H 0.0000 0.0000 'International Tables Vol C Tables 4.2.6.8 and 6.1.1.4'
N N 0.0061 0.0033 'International Tables Vol C Tables 4.2.6.8 and 6.1.1.4'

loop_
_geom_angle_atom_site_label_1
_geom_angle_atom_site_label_2
_geom_angle_atom_site_label_3
_geom_angle
_geom_angle_site_symmetry_1
_geom_angle_site_symmetry_3
C2 C1 C6 122.94(14) . .
C2 C1 N1 117.80(14) . .
C6 C1 N1 119.25(14) . .
C1 C2 C8 121.81(14) . .
C3 C2 C1 117.37(14) . .
C3 C2 C8 120.82(15) . .
C2 C3 H3 119.6 . .
C4 C3 C2 120.82(15) . .
C4 C3 H3 119.6 . .
C3 C4 H4 119.8 . .
C5 C4 C3 120.42(15) . .
C5 C4 H4 119.8 . .
C4 C5 H5 119.5 . .
C4 C5 C6 120.95(15) . .
C6 C5 H5 119.5 . .
C1 C6 C7 121.83(14) . .
C5 C6 C1 117.49(14) . .
C5 C6 C7 120.67(15) . .
C6 C7 H7A 109.5 . .
C6 C7 H7B 109.5 . .
C6 C7 H7C 109.5 . .
H7A C7 H7B 109.5 . .
H7A C7 H7C 109.5 . .
H7B C7 H7C 109.5 . .
C2 C8 H8A 109.5 . .
C2 C8 H8B 109.5 . .
C2 C8 H8C 109.5 . .
H8A C8 H8B 109.5 . .
H8A C8 H8C 109.5 . .
H8B C8 H8C 109.5 . .
C10 C9 H9 127.5 . .
N1 C9 H9 127.5 . .
N1 C9 C10 105.07(13) . .
C9 C10 C11 129.72(14) . .
N3 C10 C9 107.87(13) . .
N3 C10 C11 122.41(13) . .
C10 C11 C12 109.95(13) . .
C10 C11 C14 109.73(13) . .
C10 C11 C15 109.41(13) . .
C14 C11 C12 109.43(14) . .
C14 C11 C15 109.49(14) . .
C15 C11 C12 108.81(14) . .
C11 C12 H12A 109.5 . .
C11 C12 H12B 109.5 . .
C11 C12 H12C 109.5 . .
H12A C12 H12B 109.5 . .
H12A C12 H12C 109.5 . .
H12B C12 H12C 109.5 . .
C11 C14 H14A 109.5 . .
C11 C14 H14B 109.5 . .
C11 C14 H14C 109.5 . .
H14A C14 H14B 109.5 . .
H14A C14 H14C 109.5 . .
H14B C14 H14C 109.5 . .
C11 C15 H15A 109.5 . .
C11 C15 H15B 109.5 . .
C11 C15 H15C 109.5 . .
H15A C15 H15B 109.5 . .
H15A C15 H15C 109.5 . .
H15B C15 H15C 109.5 . .
C17 C16 N4 117.86(14) . .
C21 C16 C17 123.06(14) . .
C21 C16 N4 119.08(14) . .
C16 C17 C23 121.84(15) . .
C18 C17 C16 117.16(15) . .
C18 C17 C23 121.00(15) . .
C17 C18 H18 119.5 . .
C19 C18 C17 120.99(16) . .
C19 C18 H18 119.5 . .
C18 C19 H19 119.8 . .
C20 C19 C18 120.46(15) . .
C20 C19 H19 119.8 . .
C19 C20 H20 119.7 . .
C19 C20 C21 120.63(16) . .
C21 C20 H20 119.7 . .
C16 C21 C20 117.70(15) . .
C16 C21 C22 122.11(14) . .
C20 C21 C22 120.18(15) . .
C21 C22 H22A 109.5 . .
C21 C22 H22B 109.5 . .
C21 C22 H22C 109.5 . .
H22A C22 H22B 109.5 . .
H22A C22 H22C 109.5 . .
H22B C22 H22C 109.5 . .
C17 C23 H23A 109.5 . .
C17 C23 H23B 109.5 . .
C17 C23 H23C 109.5 . .
H23A C23 H23B 109.5 . .
H23A C23 H23C 109.5 . .
H23B C23 H23C 109.5 . .
C25 C24 H24 127.5 . .
N4 C24 H24 127.5 . .
N4 C24 C25 105.00(13) . .
C24 C25 C27 129.32(14) . .
N6 C25 C24 107.76(14) . .
N6 C25 C27 122.90(13) . .
C25 C27 C28 110.35(13) . .
C25 C27 C29 108.48(12) . .
C25 C27 C30 109.95(13) . .
C28 C27 C29 109.03(13) . .
C28 C27 C30 110.10(13) . .
C30 C27 C29 108.89(13) . .
C27 C28 H28A 109.5 . .
C27 C28 H28B 109.5 . .
C27 C28 H28C 109.5 . .
H28A C28 H28B 109.5 . .
H28A C28 H28C 109.5 . .
H28B C28 H28C 109.5 . .
C27 C29 H29A 109.5 . .
C27 C29 H29B 109.5 . .
C27 C29 H29C 109.5 . .
H29A C29 H29B 109.5 . .
H29A C29 H29C 109.5 . .
H29B C29 H29C 109.5 . .
C27 C30 H30A 109.5 . .
C27 C30 H30B 109.5 . .
C27 C30 H30C 109.5 . .
H30A C30 H30B 109.5 . .
H30A C30 H30C 109.5 . .
H30B C30 H30C 109.5 . .
C9 N1 C1 128.29(13) . .
N2 N1 C1 120.72(12) . .
N2 N1 C9 110.67(13) . .
N3 N2 N1 107.00(12) . .
N2 N3 C10 109.39(13) . .
C24 N4 C16 129.57(13) . .
N5 N4 C16 119.48(13) . .
N5 N4 C24 110.89(13) . .
N6 N5 N4 106.78(13) . .
N5 N6 C25 109.57(13) . .

loop_
_geom_bond_atom_site_label_1
_geom_bond_atom_site_label_2
_geom_bond_distance
_geom_bond_site_symmetry_2
C1 C2 1.398(2) .
C1 C6 1.401(2) .
C1 N1 1.4422(19) .
C2 C3 1.396(2) .
C2 C8 1.507(2) .
C3 H3 0.9500 .
C3 C4 1.389(2) .
C4 H4 0.9500 .
C4 C5 1.382(2) .
C5 H5 0.9500 .
C5 C6 1.393(2) .
C6 C7 1.505(2) .
C7 H7A 0.9800 .
C7 H7B 0.9800 .
C7 H7C 0.9800 .
C8 H8A 0.9800 .
C8 H8B 0.9800 .
C8 H8C 0.9800 .
C9 H9 0.9500 .
C9 C10 1.373(2) .
C9 N1 1.352(2) .
C10 C11 1.513(2) .
C10 N3 1.364(2) .
C11 C12 1.535(2) .
C11 C14 1.531(2) .
C11 C15 1.531(2) .
C12 H12A 0.9800 .
C12 H12B 0.9800 .
C12 H12C 0.9800 .
C14 H14A 0.9800 .
C14 H14B 0.9800 .
C14 H14C 0.9800 .
C15 H15A 0.9800 .
C15 H15B 0.9800 .
C15 H15C 0.9800 .
C16 C17 1.398(2) .
C16 C21 1.394(2) .
C16 N4 1.4428(19) .
C17 C18 1.397(2) .
C17 C23 1.507(2) .
C18 H18 0.9500 .
C18 C19 1.385(3) .
C19 H19 0.9500 .
C19 C20 1.384(2) .
C20 H20 0.9500 .
C20 C21 1.396(2) .
C21 C22 1.502(2) .
C22 H22A 0.9800 .
C22 H22B 0.9800 .
C22 H22C 0.9800 .
C23 H23A 0.9800 .
C23 H23B 0.9800 .
C23 H23C 0.9800 .
C24 H24 0.9500 .
C24 C25 1.375(2) .
C24 N4 1.350(2) .
C25 C27 1.514(2) .
C25 N6 1.360(2) .
C27 C28 1.530(2) .
C27 C29 1.537(2) .
C27 C30 1.534(2) .
C28 H28A 0.9800 .
C28 H28B 0.9800 .
C28 H28C 0.9800 .
C29 H29A 0.9800 .
C29 H29B 0.9800 .
C29 H29C 0.9800 .
C30 H30A 0.9800 .
C30 H30B 0.9800 .
C30 H30C 0.9800 .
N1 N2 1.3511(19) .
N2 N3 1.3146(19) .
N4 N5 1.3474(19) .
N5 N6 1.318(2) .

loop_
_geom_hbond_atom_site_label_D
_geom_hbond_atom_site_label_H
_geom_hbond_atom_site_label_A
_geom_hbond_distance_DH
_geom_hbond_distance_HA
_geom_hbond_distance_DA
_geom_hbond_angle_DHA
_geom_hbond_site_symmetry_A
C24 H24 N3 0.95 2.56 3.442(2) 154.6 .

loop_
_geom_torsion_atom_site_label_1
_geom_torsion_atom_site_label_2
_geom_torsion_atom_site_label_3
_geom_torsion_atom_site_label_4
_geom_torsion
_geom_torsion_site_symmetry_1
_geom_torsion_site_symmetry_2
_geom_torsion_site_symmetry_3
_geom_torsion_site_symmetry_4
C1 C2 C3 C4 0.9(2) . . . .
C1 N1 N2 N3 174.21(13) . . . .
C2 C1 C6 C5 0.0(2) . . . .
C2 C1 C6 C7 -179.35(16) . . . .
C2 C1 N1 C9 99.55(19) . . . .
C2 C1 N1 N2 -73.31(19) . . . .
C2 C3 C4 C5 -0.5(3) . . . .
C3 C4 C5 C6 -0.2(3) . . . .
C4 C5 C6 C1 0.5(2) . . . .
C4 C5 C6 C7 179.81(16) . . . .
C6 C1 C2 C3 -0.6(2) . . . .
C6 C1 C2 C8 178.45(15) . . . .
C6 C1 N1 C9 -79.6(2) . . . .
C6 C1 N1 N2 107.59(17) . . . .
C8 C2 C3 C4 -178.23(15) . . . .
C9 C10 C11 C12 -131.93(17) . . . .
C9 C10 C11 C14 107.66(19) . . . .
C9 C10 C11 C15 -12.5(2) . . . .
C9 C10 N3 N2 0.47(18) . . . .
C9 N1 N2 N3 0.19(18) . . . .
C10 C9 N1 C1 -173.35(15) . . . .
C10 C9 N1 N2 0.09(18) . . . .
C11 C10 N3 N2 -179.68(14) . . . .
C16 C17 C18 C19 -0.7(3) . . . .
C16 N4 N5 N6 -177.49(14) . . . .
C17 C16 C21 C20 -0.9(2) . . . .
C17 C16 C21 C22 177.86(16) . . . .
C17 C16 N4 C24 -106.13(19) . . . .
C17 C16 N4 N5 70.8(2) . . . .
C17 C18 C19 C20 0.1(3) . . . .
C18 C19 C20 C21 0.2(3) . . . .
C19 C20 C21 C16 0.2(2) . . . .
C19 C20 C21 C22 -178.58(16) . . . .
C21 C16 C17 C18 1.2(2) . . . .
C21 C16 C17 C23 -178.08(15) . . . .
C21 C16 N4 C24 75.0(2) . . . .
C21 C16 N4 N5 -108.07(18) . . . .
C23 C17 C18 C19 178.54(16) . . . .
C24 C25 C27 C28 -178.96(17) . . . .
C24 C25 C27 C29 61.7(2) . . . .
C24 C25 C27 C30 -57.3(2) . . . .
C24 C25 N6 N5 -0.30(19) . . . .
C24 N4 N5 N6 -0.03(19) . . . .
C25 C24 N4 C16 176.99(15) . . . .
C25 C24 N4 N5 -0.15(19) . . . .
C27 C25 N6 N5 178.08(14) . . . .
N1 C1 C2 C3 -179.71(14) . . . .
N1 C1 C2 C8 -0.6(2) . . . .
N1 C1 C6 C5 179.04(14) . . . .
N1 C1 C6 C7 -0.3(2) . . . .
N1 C9 C10 C11 179.83(15) . . . .
N1 C9 C10 N3 -0.33(17) . . . .
N1 N2 N3 C10 -0.40(18) . . . .
N3 C10 C11 C12 48.3(2) . . . .
N3 C10 C11 C14 -72.15(19) . . . .
N3 C10 C11 C15 167.70(15) . . . .
N4 C16 C17 C18 -177.67(15) . . . .
N4 C16 C17 C23 3.1(2) . . . .
N4 C16 C21 C20 177.89(14) . . . .
N4 C16 C21 C22 -3.3(2) . . . .
N4 C24 C25 C27 -177.97(15) . . . .
N4 C24 C25 N6 0.27(18) . . . .
N4 N5 N6 C25 0.20(19) . . . .
N6 C25 C27 C28 3.0(2) . . . .
N6 C25 C27 C29 -116.34(17) . . . .
N6 C25 C27 C30 124.68(17) . . . .
